data_7221815
loop_
_publ_author_name
'Tomilin, Denis'
'Pigulski, Bart\/lomiej'
'Gulia, Nurbey'
'Arendt, Agata'
'Sobenina, Luybov'
'Mikhaleva, Al'bina'
'Szafert, Slawomir'
'Trofimov, Boris'

_publ_section_title
;
 Direct Synthesis of Butadiynyl-Substituted Pyrroles under Solvent- and
 Transition Metal-Free Conditions. The First Formal Inverse Sonogashira
 Coupling for 1-Halobutadiynes
;
_journal_name_full 'RSC Adv.'
_journal_paper_doi 10.1039/C5RA08820H
_journal_year 2015
_chemical_formula_moiety 'C14 H13 N O2'
_chemical_formula_sum 'C14 H13 N O2'
_chemical_formula_weight 227.25
_chemical_name_systematic 'Methyl 5-(4,5,6,7-tetrahydro-1H-indol-2-yl)penta-2,4-diynoate'
_space_group_crystal_system triclinic
_space_group_IT_number 2
_space_group_name_Hall '-P 1'
_space_group_name_H-M_alt 'P -1'
_symmetry_space_group_name_Hall '-P 1'
_symmetry_space_group_name_H-M 'P -1'
_atom_sites_solution_hydrogens mixed
_audit_creation_method SHELXL-2014
_audit_update_record
;
2014-12-05 deposited with the CCDC.
2015-08-17 downloaded from the CCDC.
;
_cell_angle_alpha 77.25(3)
_cell_angle_beta 79.07(3)
_cell_angle_gamma 77.04(3)
_cell_formula_units_Z 2
_cell_length_a 7.887(3)
_cell_length_b 8.176(3)
_cell_length_c 9.930(3)
_cell_measurement_reflns_used 5828
_cell_measurement_temperature 100(2)
_cell_measurement_theta_max 36.6020
_cell_measurement_theta_min 3.0323
_cell_volume 602.0(4)
_computing_cell_refinement
;
CrysAlis RED, Oxford Diffraction Ltd.,
Version 1.171.33.66 (release 28-04-2010 CrysAlis171 .NET)
(compiled Apr 28 2010,14:27:37)
;
_computing_data_collection
;
CrysAlis CCD, Oxford Diffraction Ltd.,
Version 1.171.33.66 (release 28-04-2010 CrysAlis171 .NET)
(compiled Apr 28 2010,14:27:37)
;
_computing_data_reduction
;
CrysAlis RED, Oxford Diffraction Ltd.,
Version 1.171.33.66 (release 28-04-2010 CrysAlis171 .NET)
(compiled Apr 28 2010,14:27:37)
;
_computing_structure_refinement 'SHELXL-2014 (Sheldrick, 2014)'
_computing_structure_solution 'SHELXS-2014 (Sheldrick, 2014)'
_diffrn_ambient_temperature 100(2)
_diffrn_detector_area_resol_mean 8.3359
_diffrn_measured_fraction_theta_full 0.998
_diffrn_measured_fraction_theta_max 0.760
_diffrn_measurement_device_type 'Xcalibur, Sapphire2, large Be window'
_diffrn_measurement_method '\w scans'
_diffrn_radiation_type MoK\a
_diffrn_radiation_wavelength 0.71073
_diffrn_reflns_av_R_equivalents 0.0259
_diffrn_reflns_av_unetI/netI 0.0308
_diffrn_reflns_laue_measured_fraction_full 0.998
_diffrn_reflns_laue_measured_fraction_max 0.760
_diffrn_reflns_limit_h_max 13
_diffrn_reflns_limit_h_min -9
_diffrn_reflns_limit_k_max 12
_diffrn_reflns_limit_k_min -13
_diffrn_reflns_limit_l_max 15
_diffrn_reflns_limit_l_min -16
_diffrn_reflns_number 9521
_diffrn_reflns_point_group_measured_fraction_full 0.998
_diffrn_reflns_point_group_measured_fraction_max 0.760
_diffrn_reflns_theta_full 25.242
_diffrn_reflns_theta_max 36.688
_diffrn_reflns_theta_min 3.038
_exptl_absorpt_coefficient_mu 0.084
_exptl_absorpt_correction_type none
_exptl_crystal_colour yellow
_exptl_crystal_density_diffrn 1.254
_exptl_crystal_description block
_exptl_crystal_F_000 240
_exptl_crystal_recrystallization_method 'Re-crystallisation from solvent: CH2Cl2/hexane'
_exptl_crystal_size_max 0.600
_exptl_crystal_size_mid 0.310
_exptl_crystal_size_min 0.080
_refine_diff_density_max 0.447
_refine_diff_density_min -0.372
_refine_diff_density_rms 0.070
_refine_ls_extinction_method none
_refine_ls_goodness_of_fit_ref 1.069
_refine_ls_hydrogen_treatment mixed
_refine_ls_matrix_type full
_refine_ls_number_parameters 159
_refine_ls_number_reflns 4548
_refine_ls_number_restraints 0
_refine_ls_restrained_S_all 1.069
_refine_ls_R_factor_all 0.0656
_refine_ls_R_factor_gt 0.0528
_refine_ls_shift/su_max 0.030
_refine_ls_shift/su_mean 0.002
_refine_ls_structure_factor_coef Fsqd
_refine_ls_weighting_details 'w=1/[\s^2^(Fo^2^)+(0.1009P)^2^] where P=(Fo^2^+2Fc^2^)/3'
_refine_ls_weighting_scheme calc
_refine_ls_wR_factor_gt 0.1465
_refine_ls_wR_factor_ref 0.1534
_reflns_Friedel_coverage 0.000
_reflns_number_gt 3499
_reflns_number_total 4548
_reflns_threshold_expression 'I > 2\s(I)'
_cod_data_source_file c5ra08820h2.cif
_cod_data_source_block tom12
_cod_database_code 7221815
_shelx_space_group_comment
;
The symmetry employed for this shelxl refinement is uniquely defined
by the following loop, which should always be used as a source of
symmetry information in preference to the above space-group names.
They are only intended as comments.
;
_shelx_estimated_absorpt_t_min 0.951
_shelx_estimated_absorpt_t_max 0.993
_shelxl_version_number 2014-3

loop_
_space_group_symop_operation_xyz
'x, y, z'
'-x, -y, -z'

loop_
_atom_site_label
_atom_site_type_symbol
_atom_site_fract_x
_atom_site_fract_y
_atom_site_fract_z
_atom_site_U_iso_or_equiv
_atom_site_adp_type
_atom_site_occupancy
_atom_site_site_symmetry_order
_atom_site_calc_flag
_atom_site_refinement_flags_posn
_atom_site_refinement_flags_adp
N1 N 0.40289(10) 0.17082(11) 0.64281(8) 0.01837(16) Uani 1 1 d . .
H1 H 0.4167(18) 0.0940(18) 0.7226(15) 0.031(4) Uiso 1 1 d . .
O1 O -0.51285(9) 0.08588(9) 1.12863(7) 0.02539(17) Uani 1 1 d . .
O2 O -0.64517(10) 0.31060(11) 0.98596(9) 0.0356(2) Uani 1 1 d . .
C1 C -0.50564(12) 0.19981(13) 1.02757(9) 0.02073(18) Uani 1 1 d . .
C2 C -0.34567(12) 0.23013(13) 0.93788(10) 0.0236(2) Uani 1 1 d . .
C3 C -0.20629(12) 0.24194(13) 0.86399(10) 0.0223(2) Uani 1 1 d . .
C4 C -0.05092(12) 0.25496(13) 0.77909(10) 0.02251(19) Uani 1 1 d . .
C5 C 0.08640(12) 0.26151(12) 0.69960(10) 0.02048(18) Uani 1 1 d . .
C6 C 0.24402(11) 0.26861(12) 0.60806(10) 0.01829(17) Uani 1 1 d . .
C7 C 0.27750(11) 0.36357(12) 0.47411(9) 0.01855(18) Uani 1 1 d . .
H7 H 0.1931 0.4417 0.4230 0.022 Uiso 1 1 calc R U
C8 C 0.45931(11) 0.32226(12) 0.42855(9) 0.01751(17) Uani 1 1 d . .
C9 C 0.57008(12) 0.39037(13) 0.29639(10) 0.02063(18) Uani 1 1 d . .
H9A H 0.5885 0.5049 0.3006 0.025 Uiso 1 1 calc R U
H9B H 0.5086 0.4018 0.2157 0.025 Uiso 1 1 calc R U
C10 C 0.74851(12) 0.26923(14) 0.27721(10) 0.0237(2) Uani 1 1 d . .
H10A H 0.8285 0.3261 0.2012 0.028 Uiso 1 1 calc R U
H10B H 0.7321 0.1655 0.2492 0.028 Uiso 1 1 calc R U
C11 C 0.83351(12) 0.21685(14) 0.41119(11) 0.0240(2) Uani 1 1 d . .
H11A H 0.9510 0.1446 0.3923 0.029 Uiso 1 1 calc R U
H11B H 0.8500 0.3205 0.4392 0.029 Uiso 1 1 calc R U
C12 C 0.72144(11) 0.11840(12) 0.53144(10) 0.02034(19) Uani 1 1 d . .
H12A H 0.7364 -0.0009 0.5185 0.024 Uiso 1 1 calc R U
H12B H 0.7602 0.1161 0.6211 0.024 Uiso 1 1 calc R U
C13 C 0.53279(11) 0.20276(12) 0.53479(9) 0.01729(17) Uani 1 1 d . .
C14 C -0.81155(16) 0.2868(2) 1.07214(16) 0.0480(4) Uani 1 1 d . .
H14A H -0.8296 0.1710 1.0757 0.072 Uiso 1 1 calc R U
H14B H -0.9075 0.3703 1.0321 0.072 Uiso 1 1 calc R U
H14C H -0.8098 0.3028 1.1668 0.072 Uiso 1 1 calc R U

loop_
_atom_site_aniso_label
_atom_site_aniso_U_11
_atom_site_aniso_U_22
_atom_site_aniso_U_33
_atom_site_aniso_U_23
_atom_site_aniso_U_13
_atom_site_aniso_U_12
N1 0.0185(3) 0.0179(4) 0.0175(3) -0.0015(3) -0.0038(2) -0.0018(3)
O1 0.0285(3) 0.0262(4) 0.0194(3) 0.0027(3) -0.0064(3) -0.0055(3)
O2 0.0206(3) 0.0367(5) 0.0329(4) 0.0126(3) 0.0030(3) 0.0040(3)
C1 0.0198(4) 0.0227(5) 0.0173(4) -0.0020(3) -0.0019(3) -0.0016(3)
C2 0.0210(4) 0.0253(5) 0.0215(4) -0.0014(4) -0.0017(3) -0.0021(3)
C3 0.0205(4) 0.0244(5) 0.0208(4) -0.0041(4) -0.0026(3) -0.0024(3)
C4 0.0195(4) 0.0253(5) 0.0214(4) -0.0034(4) -0.0025(3) -0.0029(3)
C5 0.0193(4) 0.0214(5) 0.0204(4) -0.0043(3) -0.0036(3) -0.0024(3)
C6 0.0164(3) 0.0180(4) 0.0195(4) -0.0033(3) -0.0024(3) -0.0016(3)
C7 0.0179(3) 0.0172(4) 0.0190(4) -0.0017(3) -0.0044(3) -0.0002(3)
C8 0.0173(3) 0.0167(4) 0.0176(4) -0.0023(3) -0.0029(3) -0.0018(3)
C9 0.0206(4) 0.0209(5) 0.0190(4) -0.0020(3) -0.0013(3) -0.0041(3)
C10 0.0195(4) 0.0264(5) 0.0231(4) -0.0040(4) 0.0004(3) -0.0033(3)
C11 0.0158(4) 0.0268(5) 0.0297(5) -0.0072(4) -0.0037(3) -0.0022(3)
C12 0.0179(4) 0.0205(4) 0.0225(4) -0.0049(3) -0.0068(3) 0.0009(3)
C13 0.0162(3) 0.0169(4) 0.0184(4) -0.0036(3) -0.0034(3) -0.0016(3)
C14 0.0192(4) 0.0551(9) 0.0496(7) 0.0118(7) 0.0084(5) 0.0022(5)

loop_
_atom_type_symbol
_atom_type_description
_atom_type_scat_dispersion_real
_atom_type_scat_dispersion_imag
_atom_type_scat_source
C C 0.0033 0.0016 'International Tables Vol C Tables 4.2.6.8 and 6.1.1.4'
H H 0.0000 0.0000 'International Tables Vol C Tables 4.2.6.8 and 6.1.1.4'
N N 0.0061 0.0033 'International Tables Vol C Tables 4.2.6.8 and 6.1.1.4'
O O 0.0106 0.0060 'International Tables Vol C Tables 4.2.6.8 and 6.1.1.4'

loop_
_geom_angle_atom_site_label_1
_geom_angle_atom_site_label_2
_geom_angle_atom_site_label_3
_geom_angle
C13 N1 C6 109.08(8)
C13 N1 H1 125.6(9)
C6 N1 H1 125.3(9)
C1 O2 C14 114.80(10)
O1 C1 O2 123.89(9)
O1 C1 C2 124.10(9)
O2 C1 C2 112.00(9)
C3 C2 C1 174.86(11)
C2 C3 C4 179.02(10)
C5 C4 C3 176.94(10)
C4 C5 C6 179.80(10)
N1 C6 C7 107.55(8)
N1 C6 C5 121.80(9)
C7 C6 C5 130.66(9)
C6 C7 C8 107.36(8)
C6 C7 H7 126.3
C8 C7 H7 126.3
C13 C8 C7 107.33(9)
C13 C8 C9 121.78(8)
C7 C8 C9 130.84(9)
C8 C9 C10 110.08(9)
C8 C9 H9A 109.6
C10 C9 H9A 109.6
C8 C9 H9B 109.6
C10 C9 H9B 109.6
H9A C9 H9B 108.2
C9 C10 C11 112.12(8)
C9 C10 H10A 109.2
C11 C10 H10A 109.2
C9 C10 H10B 109.2
C11 C10 H10B 109.2
H10A C10 H10B 107.9
C12 C11 C10 112.05(8)
C12 C11 H11A 109.2
C10 C11 H11A 109.2
C12 C11 H11B 109.2
C10 C11 H11B 109.2
H11A C11 H11B 107.9
C13 C12 C11 109.57(8)
C13 C12 H12A 109.8
C11 C12 H12A 109.8
C13 C12 H12B 109.8
C11 C12 H12B 109.8
H12A C12 H12B 108.2
N1 C13 C8 108.68(8)
N1 C13 C12 124.96(9)
C8 C13 C12 126.34(9)
O2 C14 H14A 109.5
O2 C14 H14B 109.5
H14A C14 H14B 109.5
O2 C14 H14C 109.5
H14A C14 H14C 109.5
H14B C14 H14C 109.5

loop_
_geom_bond_atom_site_label_1
_geom_bond_atom_site_label_2
_geom_bond_distance
N1 C13 1.3595(13)
N1 C6 1.3860(13)
N1 H1 0.904(15)
O1 C1 1.2114(13)
O2 C1 1.3275(13)
O2 C14 1.4519(15)
C1 C2 1.4365(14)
C2 C3 1.2111(14)
C3 C4 1.3605(14)
C4 C5 1.2175(14)
C5 C6 1.3985(14)
C6 C7 1.3946(14)
C7 C8 1.4069(13)
C7 H7 0.9500
C8 C13 1.3879(14)
C8 C9 1.5022(14)
C9 C10 1.5343(14)
C9 H9A 0.9900
C9 H9B 0.9900
C10 C11 1.5365(15)
C10 H10A 0.9900
C10 H10B 0.9900
C11 C12 1.5329(15)
C11 H11A 0.9900
C11 H11B 0.9900
C12 C13 1.4905(13)
C12 H12A 0.9900
C12 H12B 0.9900
C14 H14A 0.9800
C14 H14B 0.9800
C14 H14C 0.9800
